data_4313886
loop_
_publ_author_name
'Fuh-An Yang'
'Jyh-Horung Chen'
'Hsi-Ying Hsieh'
'Shanmugam Elango'
'Lian-Pin Hwang'

_publ_section_title
;
 Metal Complexes of N-Benzamidoporphyrin:
 (N-Benzimido-meso-tetraphenylporphyrinato)(methanol)zinc(II) Methanol
 Solvate and
 (Acetato)(N-benzamido-meso-tetraphenylporphyrinato)cadmium(II) Benzene
 Solvate
;
_journal_name_full 'Inorganic Chemistry'
_journal_page_first 4603
_journal_page_last 4609
_journal_paper_doi 10.1021/ic0207202
_journal_volume 42
_journal_year 2003
_chemical_formula_sum 'C51 H35 N5 O'
_chemical_formula_weight 733.84
_chemical_name_systematic
;
  ?
;
_space_group_IT_number 2
_symmetry_cell_setting triclinic
_symmetry_space_group_name_Hall '-P 1'
_symmetry_space_group_name_H-M 'P -1'
_atom_sites_solution_hydrogens geom
_atom_sites_solution_primary direct
_atom_sites_solution_secondary difmap
_audit_creation_method SHELXL-97
_cell_angle_alpha 95.976(4)
_cell_angle_beta 95.902(4)
_cell_angle_gamma 90.611(3)
_cell_formula_units_Z 2
_cell_length_a 10.8813(18)
_cell_length_b 13.003(2)
_cell_length_c 14.094(2)
_cell_measurement_temperature 293(2)
_cell_volume 1972.3(5)
_computing_cell_refinement 'Bruker SMART'
_computing_data_collection 'Bruker SMART'
_computing_data_reduction 'Bruker SHELXTL'
_computing_molecular_graphics 'Bruker SHELXTL'
_computing_publication_material 'Bruker SHELXTL'
_computing_structure_refinement 'SHELXL-97 (Sheldrick, 1997)'
_computing_structure_solution 'SHELXS-97 (Sheldrick, 1990)'
_diffrn_ambient_temperature 293(2)
_diffrn_measured_fraction_theta_full 0.989
_diffrn_measured_fraction_theta_max 0.989
_diffrn_measurement_device_type 'CCD area detector'
_diffrn_measurement_method 'phi and omega scans'
_diffrn_radiation_monochromator graphite
_diffrn_radiation_source 'fine-focus sealed tube'
_diffrn_radiation_type MoK\a
_diffrn_radiation_wavelength 0.71073
_diffrn_reflns_av_R_equivalents 0.0458
_diffrn_reflns_av_sigmaI/netI 0.0926
_diffrn_reflns_limit_h_max 12
_diffrn_reflns_limit_h_min -10
_diffrn_reflns_limit_k_max 15
_diffrn_reflns_limit_k_min -15
_diffrn_reflns_limit_l_max 15
_diffrn_reflns_limit_l_min -16
_diffrn_reflns_number 10427
_diffrn_reflns_theta_full 25.06
_diffrn_reflns_theta_max 25.06
_diffrn_reflns_theta_min 1.88
_exptl_absorpt_coefficient_mu 0.075
_exptl_absorpt_correction_type none
_exptl_crystal_density_diffrn 1.236
_exptl_crystal_density_method 'not measured'
_exptl_crystal_F_000 768
_refine_diff_density_max 0.221
_refine_diff_density_min -0.407
_refine_diff_density_rms 0.065
_refine_ls_extinction_method none
_refine_ls_goodness_of_fit_ref 0.893
_refine_ls_hydrogen_treatment mixed
_refine_ls_matrix_type full
_refine_ls_number_parameters 514
_refine_ls_number_reflns 6910
_refine_ls_number_restraints 0
_refine_ls_restrained_S_all 0.893
_refine_ls_R_factor_all 0.1440
_refine_ls_R_factor_gt 0.0671
_refine_ls_shift/su_max 0.001
_refine_ls_shift/su_mean 0.000
_refine_ls_structure_factor_coef Fsqd
_refine_ls_weighting_details 'calc w=1/[\s^2^(Fo^2^)+(0.1000P)^2^+0.0000P] where P=(Fo^2^+2Fc^2^)/3'
_refine_ls_weighting_scheme calc
_refine_ls_wR_factor_gt 0.1519
_refine_ls_wR_factor_ref 0.1892
_reflns_number_gt 3293
_reflns_number_total 6910
_reflns_threshold_expression >2sigma(I)
_cod_data_source_file ic0207202_1.cif
_cod_data_source_block chen34m(NHCOC6H5-Htpp)(compound1)
_cod_depositor_comments
;
The following automatic conversions were performed:

'_symmetry_cell_setting' value 'Triclinic' changed to 'triclinic'
according to the built-in table from CIF Core dictionary named
'cif_core.dic' version 2.4.1 from 2010-06-29.

Automatic conversion script
Id: cif_fix_values 1646 2011-03-28 12:23:43Z adriana 
;
_cod_original_cell_volume 1972.3(6)
_cod_database_code 4313886

loop_
_symmetry_equiv_pos_as_xyz
'x, y, z'
'-x, -y, -z'

loop_
_atom_site_label
_atom_site_type_symbol
_atom_site_fract_x
_atom_site_fract_y
_atom_site_fract_z
_atom_site_U_iso_or_equiv
_atom_site_adp_type
_atom_site_occupancy
_atom_site_symmetry_multiplicity
_atom_site_calc_flag
_atom_site_refinement_flags
_atom_site_disorder_assembly
_atom_site_disorder_group
O O 0.2124(2) 0.79169(19) 0.31387(18) 0.0636(7) Uani 1 1 d . . .
N1 N 0.3500(3) 0.62249(19) 0.08023(18) 0.0449(7) Uani 1 1 d . . .
N2 N 0.4639(2) 0.44372(19) 0.15601(17) 0.0448(7) Uani 1 1 d . . .
H2A H 0.4733 0.5096 0.1693 0.054 Uiso 1 1 calc R . .
N3 N 0.5663(2) 0.57482(19) 0.32977(18) 0.0437(7) Uani 1 1 d . . .
N4 N 0.4419(2) 0.76372(18) 0.26152(17) 0.0401(7) Uani 1 1 d . . .
N5 N 0.3655(3) 0.68236(19) 0.27766(17) 0.0422(7) Uani 1 1 d . . .
H5A H 0.3902 0.6196 0.2713 0.051 Uiso 1 1 calc R . .
C1 C 0.3301(3) 0.8124(2) 0.1099(2) 0.0449(8) Uani 1 1 d . . .
C2 C 0.3011(3) 0.7139(2) 0.0580(2) 0.0437(8) Uani 1 1 d . . .
C3 C 0.2152(3) 0.6985(3) -0.0268(2) 0.0528(9) Uani 1 1 d . . .
H3B H 0.1702 0.7491 -0.0561 0.063 Uiso 1 1 calc R . .
C4 C 0.2127(3) 0.5968(3) -0.0553(2) 0.0533(10) Uani 1 1 d . . .
H4A H 0.1661 0.5635 -0.1090 0.064 Uiso 1 1 calc R . .
C5 C 0.2946(3) 0.5489(2) 0.0118(2) 0.0438(8) Uani 1 1 d . . .
C6 C 0.3131(3) 0.4422(2) 0.0117(2) 0.0431(8) Uani 1 1 d . . .
C7 C 0.3912(3) 0.3954(2) 0.0783(2) 0.0443(8) Uani 1 1 d . . .
C8 C 0.4029(4) 0.2864(3) 0.0840(3) 0.0583(10) Uani 1 1 d . . .
H8A H 0.3631 0.2342 0.0413 0.070 Uiso 1 1 calc R . .
C9 C 0.4808(4) 0.2726(3) 0.1614(2) 0.0588(10) Uani 1 1 d . . .
H9A H 0.5057 0.2092 0.1808 0.071 Uiso 1 1 calc R . .
C10 C 0.5189(3) 0.3716(2) 0.2088(2) 0.0453(9) Uani 1 1 d . . .
C11 C 0.5923(3) 0.3877(2) 0.2970(2) 0.0426(8) Uani 1 1 d . . .
C12 C 0.6115(3) 0.4835(2) 0.3550(2) 0.0406(8) Uani 1 1 d . . .
C13 C 0.6852(3) 0.4988(3) 0.4465(2) 0.0506(9) Uani 1 1 d . . .
H13A H 0.7258 0.4482 0.4789 0.061 Uiso 1 1 calc R . .
C14 C 0.6836(3) 0.6008(3) 0.4758(2) 0.0524(9) Uani 1 1 d . . .
H14A H 0.7226 0.6337 0.5329 0.063 Uiso 1 1 calc R . .
C15 C 0.6111(3) 0.6495(2) 0.4031(2) 0.0418(8) Uani 1 1 d . . .
C16 C 0.6001(3) 0.7570(2) 0.4011(2) 0.0413(8) Uani 1 1 d . . .
C17 C 0.5321(3) 0.8080(2) 0.3323(2) 0.0414(8) Uani 1 1 d . . .
C18 C 0.5521(3) 0.9094(2) 0.3071(2) 0.0501(9) Uani 1 1 d . . .
H18A H 0.6077 0.9582 0.3408 0.060 Uiso 1 1 calc R . .
C19 C 0.4780(3) 0.9241(2) 0.2265(3) 0.0516(9) Uani 1 1 d . . .
H19A H 0.4734 0.9846 0.1966 0.062 Uiso 1 1 calc R . .
C20 C 0.4088(3) 0.8317(2) 0.1956(2) 0.0454(9) Uani 1 1 d . . .
C21 C 0.2768(3) 0.9054(3) 0.0695(3) 0.0503(9) Uani 1 1 d . . .
C22 C 0.1972(4) 0.9646(3) 0.1199(3) 0.0699(12) Uani 1 1 d . . .
H22A H 0.1783 0.9469 0.1791 0.084 Uiso 1 1 calc R . .
C23 C 0.1448(5) 1.0506(4) 0.0833(4) 0.0876(14) Uani 1 1 d . . .
H23A H 0.0905 1.0902 0.1179 0.105 Uiso 1 1 calc R . .
C24 C 0.1723(5) 1.0776(3) -0.0032(4) 0.0887(16) Uani 1 1 d . . .
H24A H 0.1365 1.1353 -0.0275 0.106 Uiso 1 1 calc R . .
C25 C 0.2515(5) 1.0205(3) -0.0537(3) 0.0904(16) Uani 1 1 d . . .
H25A H 0.2711 1.0395 -0.1122 0.108 Uiso 1 1 calc R . .
C26 C 0.3033(4) 0.9341(3) -0.0182(3) 0.0753(13) Uani 1 1 d . . .
H26A H 0.3567 0.8946 -0.0537 0.090 Uiso 1 1 calc R . .
C27 C 0.2339(3) 0.3718(2) -0.0622(2) 0.0421(8) Uani 1 1 d . . .
C28 C 0.1077(3) 0.3668(3) -0.0582(2) 0.0514(9) Uani 1 1 d . . .
H28A H 0.0731 0.4061 -0.0092 0.062 Uiso 1 1 calc R . .
C29 C 0.0319(3) 0.3041(3) -0.1261(3) 0.0573(10) Uani 1 1 d . . .
H29A H -0.0531 0.3020 -0.1233 0.069 Uiso 1 1 calc R . .
C30 C 0.0839(4) 0.2451(3) -0.1976(3) 0.0590(10) Uani 1 1 d . . .
H30A H 0.0337 0.2027 -0.2433 0.071 Uiso 1 1 calc R . .
C31 C 0.2090(4) 0.2484(3) -0.2019(2) 0.0594(10) Uani 1 1 d . . .
H31A H 0.2439 0.2081 -0.2501 0.071 Uiso 1 1 calc R . .
C32 C 0.2834(3) 0.3123(3) -0.1339(2) 0.0544(10) Uani 1 1 d . . .
H32A H 0.3683 0.3146 -0.1371 0.065 Uiso 1 1 calc R . .
C33 C 0.6540(3) 0.2953(2) 0.3330(2) 0.0435(8) Uani 1 1 d . . .
C34 C 0.7379(3) 0.2423(3) 0.2797(3) 0.0579(10) Uani 1 1 d . . .
H34A H 0.7552 0.2649 0.2219 0.070 Uiso 1 1 calc R . .
C35 C 0.7961(4) 0.1564(3) 0.3111(3) 0.0698(12) Uani 1 1 d . . .
H35A H 0.8522 0.1216 0.2745 0.084 Uiso 1 1 calc R . .
C36 C 0.7715(4) 0.1227(3) 0.3958(3) 0.0645(12) Uani 1 1 d . . .
H36A H 0.8101 0.0644 0.4165 0.077 Uiso 1 1 calc R . .
C37 C 0.6894(4) 0.1749(3) 0.4506(3) 0.0639(11) Uani 1 1 d . . .
H37A H 0.6740 0.1527 0.5090 0.077 Uiso 1 1 calc R . .
C38 C 0.6305(4) 0.2600(3) 0.4187(2) 0.0554(10) Uani 1 1 d . . .
H38A H 0.5741 0.2941 0.4553 0.066 Uiso 1 1 calc R . .
C39 C 0.6870(3) 0.8240(2) 0.4722(2) 0.0458(9) Uani 1 1 d . . .
C40 C 0.8122(3) 0.8121(3) 0.4701(3) 0.0588(10) Uani 1 1 d . . .
H40A H 0.8413 0.7619 0.4265 0.071 Uiso 1 1 calc R . .
C41 C 0.8952(4) 0.8744(3) 0.5326(3) 0.0778(13) Uani 1 1 d . . .
H41A H 0.9798 0.8658 0.5311 0.093 Uiso 1 1 calc R . .
C42 C 0.8524(4) 0.9493(3) 0.5970(3) 0.0743(13) Uani 1 1 d . . .
H42A H 0.9082 0.9910 0.6390 0.089 Uiso 1 1 calc R . .
C43 C 0.7291(4) 0.9622(3) 0.5992(3) 0.0653(11) Uani 1 1 d . . .
H43A H 0.7006 1.0127 0.6429 0.078 Uiso 1 1 calc R . .
C44 C 0.6453(3) 0.9004(2) 0.5366(2) 0.0537(10) Uani 1 1 d . . .
H44A H 0.5609 0.9104 0.5378 0.064 Uiso 1 1 calc R . .
C45 C 0.2528(3) 0.7036(3) 0.3033(2) 0.0452(9) Uani 1 1 d . . .
C46 C 0.1756(3) 0.6114(3) 0.3158(2) 0.0484(9) Uani 1 1 d . . .
C47 C 0.1929(4) 0.5146(3) 0.2688(3) 0.0753(13) Uani 1 1 d . . .
H47A H 0.2564 0.5045 0.2296 0.090 Uiso 1 1 calc R . .
C48 C 0.1149(5) 0.4326(4) 0.2804(4) 0.1014(18) Uani 1 1 d . . .
H48A H 0.1279 0.3672 0.2501 0.122 Uiso 1 1 calc R . .
C49 C 0.0210(5) 0.4465(5) 0.3347(5) 0.1075(19) Uani 1 1 d . . .
H49A H -0.0325 0.3916 0.3398 0.129 Uiso 1 1 calc R . .
C50 C 0.0038(5) 0.5435(5) 0.3837(4) 0.1079(19) Uani 1 1 d . . .
H50A H -0.0587 0.5529 0.4238 0.129 Uiso 1 1 calc R . .
C51 C 0.0805(4) 0.6248(4) 0.3716(3) 0.0730(12) Uani 1 1 d . . .
H51A H 0.0674 0.6901 0.4021 0.088 Uiso 1 1 calc R . .

loop_
_atom_site_aniso_label
_atom_site_aniso_U_11
_atom_site_aniso_U_22
_atom_site_aniso_U_33
_atom_site_aniso_U_23
_atom_site_aniso_U_13
_atom_site_aniso_U_12
O 0.0645(17) 0.0460(15) 0.0769(18) -0.0072(13) 0.0041(14) 0.0043(13)
N1 0.0551(18) 0.0341(15) 0.0417(15) -0.0024(13) -0.0053(14) -0.0052(13)
N2 0.0554(18) 0.0286(14) 0.0445(15) -0.0062(12) -0.0112(14) -0.0074(13)
N3 0.0486(18) 0.0338(15) 0.0442(16) -0.0072(13) -0.0050(14) -0.0039(13)
N4 0.0422(17) 0.0313(14) 0.0434(15) -0.0009(12) -0.0061(13) -0.0083(12)
N5 0.0430(18) 0.0332(15) 0.0471(16) -0.0019(12) -0.0034(14) -0.0124(13)
C1 0.052(2) 0.0350(18) 0.0467(19) 0.0020(15) 0.0027(17) -0.0050(16)
C2 0.049(2) 0.042(2) 0.0383(18) 0.0009(15) -0.0008(17) -0.0056(16)
C3 0.067(3) 0.042(2) 0.046(2) 0.0029(16) -0.0107(19) -0.0025(18)
C4 0.073(3) 0.045(2) 0.0379(19) -0.0015(16) -0.0092(18) -0.0035(19)
C5 0.052(2) 0.041(2) 0.0350(18) -0.0041(15) -0.0034(16) -0.0053(16)
C6 0.048(2) 0.040(2) 0.0374(18) -0.0046(15) -0.0028(16) -0.0042(16)
C7 0.047(2) 0.0381(19) 0.0431(19) -0.0058(16) -0.0050(17) -0.0050(16)
C8 0.069(3) 0.036(2) 0.061(2) -0.0105(17) -0.020(2) -0.0024(18)
C9 0.074(3) 0.0338(19) 0.061(2) -0.0054(17) -0.018(2) -0.0006(18)
C10 0.052(2) 0.0284(18) 0.051(2) -0.0049(15) -0.0058(18) -0.0024(15)
C11 0.048(2) 0.0360(19) 0.0412(18) -0.0030(15) -0.0021(17) -0.0040(15)
C12 0.040(2) 0.0379(19) 0.0416(18) -0.0004(15) -0.0030(16) -0.0040(15)
C13 0.057(2) 0.043(2) 0.048(2) 0.0025(16) -0.0129(18) -0.0042(17)
C14 0.062(2) 0.043(2) 0.046(2) -0.0032(17) -0.0126(18) -0.0063(18)
C15 0.041(2) 0.0395(19) 0.0410(18) -0.0063(15) -0.0031(16) -0.0061(15)
C16 0.040(2) 0.0350(18) 0.0438(18) -0.0104(15) -0.0021(16) -0.0058(15)
C17 0.038(2) 0.0360(19) 0.0464(19) -0.0055(15) -0.0021(16) -0.0066(15)
C18 0.052(2) 0.0327(19) 0.060(2) -0.0048(17) -0.007(2) -0.0069(16)
C19 0.056(2) 0.0325(18) 0.062(2) 0.0003(17) -0.007(2) -0.0056(17)
C20 0.050(2) 0.0317(18) 0.051(2) -0.0007(16) -0.0034(18) -0.0048(16)
C21 0.061(2) 0.0345(19) 0.052(2) -0.0008(17) -0.0065(19) -0.0067(17)
C22 0.079(3) 0.061(3) 0.068(3) 0.008(2) -0.005(2) 0.012(2)
C23 0.095(4) 0.064(3) 0.101(4) 0.003(3) -0.002(3) 0.021(3)
C24 0.111(4) 0.050(3) 0.096(4) 0.012(3) -0.034(3) -0.002(3)
C25 0.141(5) 0.055(3) 0.075(3) 0.023(3) -0.006(3) -0.003(3)
C26 0.114(4) 0.049(2) 0.063(3) 0.010(2) 0.010(3) -0.004(2)
C27 0.047(2) 0.0382(19) 0.0377(18) -0.0022(15) -0.0036(17) -0.0019(16)
C28 0.053(2) 0.050(2) 0.048(2) -0.0083(17) -0.0003(18) -0.0016(17)
C29 0.049(2) 0.063(2) 0.054(2) -0.007(2) -0.0061(19) -0.0047(19)
C30 0.065(3) 0.055(2) 0.050(2) -0.0063(18) -0.014(2) -0.009(2)
C31 0.065(3) 0.067(3) 0.040(2) -0.0161(18) -0.002(2) -0.001(2)
C32 0.049(2) 0.063(2) 0.048(2) -0.0093(18) 0.0026(18) -0.0069(18)
C33 0.044(2) 0.0366(19) 0.046(2) -0.0015(16) -0.0076(17) -0.0088(16)
C34 0.061(3) 0.055(2) 0.057(2) 0.0069(19) 0.006(2) 0.006(2)
C35 0.070(3) 0.054(3) 0.082(3) 0.003(2) -0.006(2) 0.009(2)
C36 0.057(3) 0.041(2) 0.088(3) 0.010(2) -0.026(2) -0.0122(19)
C37 0.075(3) 0.049(2) 0.063(2) 0.011(2) -0.016(2) -0.021(2)
C38 0.069(3) 0.043(2) 0.052(2) 0.0031(17) 0.002(2) -0.0117(19)
C39 0.048(2) 0.0399(19) 0.045(2) -0.0058(16) -0.0061(17) -0.0087(16)
C40 0.044(2) 0.061(2) 0.064(2) -0.0160(19) -0.0082(19) -0.0056(18)
C41 0.045(3) 0.085(3) 0.091(3) -0.018(3) -0.022(2) -0.009(2)
C42 0.075(3) 0.065(3) 0.071(3) -0.015(2) -0.024(3) -0.021(2)
C43 0.084(3) 0.048(2) 0.055(2) -0.0200(18) -0.006(2) -0.010(2)
C44 0.058(2) 0.040(2) 0.058(2) -0.0076(18) -0.005(2) -0.0014(17)
C45 0.042(2) 0.051(2) 0.0384(19) -0.0025(16) -0.0068(17) -0.0084(18)
C46 0.042(2) 0.054(2) 0.047(2) 0.0071(17) -0.0031(18) -0.0093(17)
C47 0.080(3) 0.063(3) 0.082(3) -0.009(2) 0.018(3) -0.029(2)
C48 0.103(4) 0.076(3) 0.122(4) -0.006(3) 0.021(4) -0.046(3)
C49 0.087(4) 0.098(4) 0.141(5) 0.031(4) 0.010(4) -0.045(3)
C50 0.070(4) 0.142(5) 0.125(5) 0.053(4) 0.036(3) -0.015(4)
C51 0.056(3) 0.084(3) 0.084(3) 0.020(2) 0.019(2) 0.002(2)

loop_
_atom_type_symbol
_atom_type_description
_atom_type_scat_dispersion_real
_atom_type_scat_dispersion_imag
_atom_type_scat_source
C C 0.0033 0.0016 'International Tables Vol C Tables 4.2.6.8 and 6.1.1.4'
H H 0.0000 0.0000 'International Tables Vol C Tables 4.2.6.8 and 6.1.1.4'
N N 0.0061 0.0033 'International Tables Vol C Tables 4.2.6.8 and 6.1.1.4'
O O 0.0106 0.0060 'International Tables Vol C Tables 4.2.6.8 and 6.1.1.4'

loop_
_geom_angle_atom_site_label_1
_geom_angle_atom_site_label_2
_geom_angle_atom_site_label_3
_geom_angle
_geom_angle_site_symmetry_1
_geom_angle_site_symmetry_3
_geom_angle_publ_flag
C2 N1 C5 105.4(3) . . ?
C10 N2 C7 109.8(3) . . ?
C12 N3 C15 106.1(3) . . ?
C20 N4 N5 122.9(3) . . ?
C20 N4 C17 110.9(2) . . ?
N5 N4 C17 121.7(2) . . ?
C45 N5 N4 118.6(3) . . ?
C20 C1 C2 126.1(3) . . ?
C20 C1 C21 115.7(3) . . ?
C2 C1 C21 118.2(3) . . ?
N1 C2 C1 125.8(3) . . ?
N1 C2 C3 110.7(3) . . ?
C1 C2 C3 123.6(3) . . ?
C4 C3 C2 106.4(3) . . ?
C3 C4 C5 107.5(3) . . ?
N1 C5 C6 124.1(3) . . ?
N1 C5 C4 110.0(3) . . ?
C6 C5 C4 125.8(3) . . ?
C7 C6 C5 125.8(3) . . ?
C7 C6 C27 117.0(3) . . ?
C5 C6 C27 117.0(3) . . ?
N2 C7 C6 127.1(3) . . ?
N2 C7 C8 106.3(3) . . ?
C6 C7 C8 126.4(3) . . ?
C9 C8 C7 108.3(3) . . ?
C8 C9 C10 108.4(3) . . ?
N2 C10 C11 128.2(3) . . ?
N2 C10 C9 107.2(3) . . ?
C11 C10 C9 124.5(3) . . ?
C10 C11 C12 125.7(3) . . ?
C10 C11 C33 116.7(3) . . ?
C12 C11 C33 117.6(3) . . ?
N3 C12 C11 124.3(3) . . ?
N3 C12 C13 110.5(3) . . ?
C11 C12 C13 125.2(3) . . ?
C14 C13 C12 106.5(3) . . ?
C13 C14 C15 107.7(3) . . ?
N3 C15 C16 125.3(3) . . ?
N3 C15 C14 109.2(3) . . ?
C16 C15 C14 125.1(3) . . ?
C17 C16 C15 127.4(3) . . ?
C17 C16 C39 115.7(3) . . ?
C15 C16 C39 116.2(3) . . ?
C16 C17 N4 126.4(3) . . ?
C16 C17 C18 128.2(3) . . ?
N4 C17 C18 104.6(3) . . ?
C19 C18 C17 109.8(3) . . ?
C18 C19 C20 108.4(3) . . ?
N4 C20 C1 127.6(3) . . ?
N4 C20 C19 106.4(3) . . ?
C1 C20 C19 125.8(3) . . ?
C22 C21 C26 118.3(4) . . ?
C22 C21 C1 119.2(3) . . ?
C26 C21 C1 122.5(4) . . ?
C21 C22 C23 120.3(4) . . ?
C24 C23 C22 120.4(5) . . ?
C25 C24 C23 120.1(5) . . ?
C24 C25 C26 120.0(5) . . ?
C25 C26 C21 120.9(4) . . ?
C32 C27 C28 118.7(3) . . ?
C32 C27 C6 121.7(3) . . ?
C28 C27 C6 119.6(3) . . ?
C27 C28 C29 121.1(3) . . ?
C30 C29 C28 119.2(4) . . ?
C31 C30 C29 120.4(3) . . ?
C30 C31 C32 119.6(4) . . ?
C27 C32 C31 121.0(4) . . ?
C38 C33 C34 118.1(3) . . ?
C38 C33 C11 122.2(3) . . ?
C34 C33 C11 119.7(3) . . ?
C35 C34 C33 121.0(4) . . ?
C36 C35 C34 120.0(4) . . ?
C35 C36 C37 120.2(4) . . ?
C38 C37 C36 119.7(4) . . ?
C37 C38 C33 121.0(4) . . ?
C40 C39 C44 119.0(3) . . ?
C40 C39 C16 118.7(3) . . ?
C44 C39 C16 122.2(3) . . ?
C39 C40 C41 120.4(4) . . ?
C42 C41 C40 120.0(4) . . ?
C43 C42 C41 120.2(4) . . ?
C42 C43 C44 120.3(4) . . ?
C39 C44 C43 120.2(4) . . ?
O C45 N5 123.7(3) . . ?
O C45 C46 121.3(3) . . ?
N5 C45 C46 114.9(3) . . ?
C51 C46 C47 119.1(4) . . ?
C51 C46 C45 118.4(4) . . ?
C47 C46 C45 122.4(3) . . ?
C46 C47 C48 119.7(4) . . ?
C49 C48 C47 120.9(5) . . ?
C48 C49 C50 120.0(5) . . ?
C51 C50 C49 119.1(5) . . ?
C46 C51 C50 121.2(5) . . ?

loop_
_geom_bond_atom_site_label_1
_geom_bond_atom_site_label_2
_geom_bond_distance
_geom_bond_site_symmetry_2
_geom_bond_publ_flag
O C45 1.231(4) . ?
N1 C2 1.361(4) . ?
N1 C5 1.373(4) . ?
N2 C10 1.363(4) . ?
N2 C7 1.375(4) . ?
N3 C12 1.357(4) . ?
N3 C15 1.388(4) . ?
N4 C20 1.372(4) . ?
N4 N5 1.390(3) . ?
N4 C17 1.399(4) . ?
N5 C45 1.338(4) . ?
C1 C20 1.406(4) . ?
C1 C2 1.422(4) . ?
C1 C21 1.487(5) . ?
C2 C3 1.435(4) . ?
C3 C4 1.341(4) . ?
C4 C5 1.428(4) . ?
C5 C6 1.404(4) . ?
C6 C7 1.392(4) . ?
C6 C27 1.505(4) . ?
C7 C8 1.435(4) . ?
C8 C9 1.339(5) . ?
C9 C10 1.424(4) . ?
C10 C11 1.402(4) . ?
C11 C12 1.418(4) . ?
C11 C33 1.491(4) . ?
C12 C13 1.441(4) . ?
C13 C14 1.349(4) . ?
C14 C15 1.432(4) . ?
C15 C16 1.407(4) . ?
C16 C17 1.386(4) . ?
C16 C39 1.505(4) . ?
C17 C18 1.421(4) . ?
C18 C19 1.356(4) . ?
C19 C20 1.416(4) . ?
C21 C22 1.369(5) . ?
C21 C26 1.386(5) . ?
C22 C23 1.384(6) . ?
C23 C24 1.365(6) . ?
C24 C25 1.353(6) . ?
C25 C26 1.378(6) . ?
C27 C32 1.367(4) . ?
C27 C28 1.380(5) . ?
C28 C29 1.386(4) . ?
C29 C30 1.374(5) . ?
C30 C31 1.370(5) . ?
C31 C32 1.387(5) . ?
C33 C38 1.383(5) . ?
C33 C34 1.385(5) . ?
C34 C35 1.380(5) . ?
C35 C36 1.364(5) . ?
C36 C37 1.379(5) . ?
C37 C38 1.377(5) . ?
C39 C40 1.376(5) . ?
C39 C44 1.387(4) . ?
C40 C41 1.386(5) . ?
C41 C42 1.378(5) . ?
C42 C43 1.358(6) . ?
C43 C44 1.388(5) . ?
C45 C46 1.492(5) . ?
C46 C51 1.365(5) . ?
C46 C47 1.384(5) . ?
C47 C48 1.389(6) . ?
C48 C49 1.340(7) . ?
C49 C50 1.397(7) . ?
C50 C51 1.375(6) . ?

loop_
_cod_related_entry_id
_cod_related_entry_database
_cod_related_entry_code
1 ChemSpider 30660930
